data_7038548
loop_
_publ_author_name
'Thammavongsy, Zachary'
'Kha, Ivy M.'
'Ziller, Joseph W.'
'Yang, Jenny Y.'

_publ_section_title
;
 Electronic and steric Tolman parameters for proazaphosphatranes, the
 superbase core of the tri(pyridylmethyl)azaphosphatrane (TPAP) ligand.
;
_journal_issue 24
_journal_name_full 'Dalton transactions (Cambridge, England : 2003)'
_journal_page_first 9853
_journal_page_last 9859
_journal_paper_doi 10.1039/c6dt00326e
_journal_volume 45
_journal_year 2016
_chemical_formula_sum 'C26 H30 N7 Ni O2 P'
_chemical_formula_weight 562.25
_chemical_name_common Ni(TPAP)(CO)2
_chemical_name_systematic
'[Nickle (0) dicarbonyl-(2,8,9-tri(2-pyridinemethyl)-2,3,8,9-tetraaza-1-phosphabicyclo-[3,3,3]undecane)]'
_space_group_IT_number 14
_symmetry_cell_setting monoclinic
_symmetry_space_group_name_Hall '-P 2yn'
_symmetry_space_group_name_H-M 'P 1 21/n 1'
_atom_sites_solution_hydrogens geom
_atom_sites_solution_primary direct
_atom_sites_solution_secondary difmap
_audit_creation_method SHELXL-97
_audit_update_record
;
2016-01-20 deposited with the CCDC.
2016-02-16 downloaded from the CCDC.
;
_cell_angle_alpha 90.00
_cell_angle_beta 109.6630(10)
_cell_angle_gamma 90.00
_cell_formula_units_Z 4
_cell_length_a 12.8799(6)
_cell_length_b 14.0169(7)
_cell_length_c 15.4714(7)
_cell_measurement_reflns_used 9897
_cell_measurement_temperature 88(2)
_cell_measurement_theta_max 29.09
_cell_measurement_theta_min 2.22
_cell_volume 2630.3(2)
_computing_cell_refinement 'Bruker SAINT 8.34a, 2013'
_computing_data_collection 'Bruker APEX2 2014.11-0, 2014'
_computing_data_reduction 'Bruker SAINT 8.34a, 2013'
_computing_molecular_graphics 'Bruker SHELXTL'
_computing_publication_material 'Bruker SHELXTL'
_computing_structure_refinement 'SHELXL-97 (Sheldrick, 2008)'
_computing_structure_solution 'SHELXS-97 (Sheldrick, 2008)'
_diffrn_ambient_temperature 88(2)
_diffrn_measured_fraction_theta_full 1.000
_diffrn_measured_fraction_theta_max 0.941
_diffrn_measurement_device_type 'Bruker SMART APEX II CCD'
_diffrn_measurement_method '\f and \w scans'
_diffrn_radiation_monochromator graphite
_diffrn_radiation_source 'fine-focus sealed tube'
_diffrn_radiation_type MoK\a
_diffrn_radiation_wavelength 0.71073
_diffrn_reflns_av_R_equivalents 0.0553
_diffrn_reflns_av_sigmaI/netI 0.0418
_diffrn_reflns_limit_h_max 16
_diffrn_reflns_limit_h_min -17
_diffrn_reflns_limit_k_max 19
_diffrn_reflns_limit_k_min -18
_diffrn_reflns_limit_l_max 21
_diffrn_reflns_limit_l_min -20
_diffrn_reflns_number 32415
_diffrn_reflns_theta_full 25.00
_diffrn_reflns_theta_max 29.27
_diffrn_reflns_theta_min 1.79
_exptl_absorpt_coefficient_mu 0.836
_exptl_absorpt_correction_T_max 0.9151
_exptl_absorpt_correction_T_min 0.7276
_exptl_absorpt_correction_type numerical
_exptl_absorpt_process_details 'Bruker SADABS 2014/5'
_exptl_crystal_colour yellow
_exptl_crystal_density_diffrn 1.420
_exptl_crystal_density_method 'not measured'
_exptl_crystal_description rectangular
_exptl_crystal_F_000 1176
_exptl_crystal_size_max 0.41
_exptl_crystal_size_mid 0.22
_exptl_crystal_size_min 0.11
_refine_diff_density_max 0.521
_refine_diff_density_min -0.428
_refine_diff_density_rms 0.059
_refine_ls_extinction_method none
_refine_ls_goodness_of_fit_ref 1.045
_refine_ls_hydrogen_treatment mixed
_refine_ls_matrix_type full
_refine_ls_number_parameters 334
_refine_ls_number_reflns 6760
_refine_ls_number_restraints 0
_refine_ls_restrained_S_all 1.045
_refine_ls_R_factor_all 0.0380
_refine_ls_R_factor_gt 0.0291
_refine_ls_shift/su_max 0.001
_refine_ls_shift/su_mean 0.000
_refine_ls_structure_factor_coef Fsqd
_refine_ls_weighting_details 'calc w=1/[\s^2^(Fo^2^)+(0.0395P)^2^+0.0000P] where P=(Fo^2^+2Fc^2^)/3'
_refine_ls_weighting_scheme calc
_refine_ls_wR_factor_gt 0.0753
_refine_ls_wR_factor_ref 0.0776
_reflns_number_gt 5554
_reflns_number_total 6760
_reflns_threshold_expression >2sigma(I)
_cod_data_source_file c6dt00326e2.cif
_cod_data_source_block jyy62a
_cod_depositor_comments
;
The following automatic conversions were performed:

'_symmetry_cell_setting' value 'Monoclinic' changed to 'monoclinic'
according to
/usr/data/users/saulius/crontab/automatic-downloads/rss-feeds/RSC/lib/dictionaries/cif_core.dic
dictionary named 'cif_core.dic' version 2.4.2 from 2011-04-26.

Automatic conversion script
Id: cif_fix_values 4268 2015-11-12 08:31:59Z antanas 

 Adding full bibliography for 7038544--7038548.cif.
;
_cod_original_sg_symbol_H-M P2(1)/n
_cod_database_code 7038548

loop_
_symmetry_equiv_pos_as_xyz
'x, y, z'
'-x+1/2, y+1/2, -z+1/2'
'-x, -y, -z'
'x-1/2, -y-1/2, z-1/2'

loop_
_atom_site_label
_atom_site_type_symbol
_atom_site_fract_x
_atom_site_fract_y
_atom_site_fract_z
_atom_site_U_iso_or_equiv
_atom_site_adp_type
_atom_site_occupancy
_atom_site_symmetry_multiplicity
_atom_site_calc_flag
_atom_site_refinement_flags
Ni1 Ni 0.303344(15) 0.631870(13) 0.103635(13) 0.01202(6) Uani 1 1 d .
P1 P 0.23762(3) 0.76515(3) 0.02858(2) 0.01026(8) Uani 1 1 d .
O1 O 0.30040(9) 0.63286(8) 0.29145(8) 0.0234(3) Uani 1 1 d .
N1 N 0.18912(10) 0.97157(9) -0.07644(9) 0.0165(3) Uani 1 1 d .
C1 C 0.12250(13) 0.92145(11) -0.15715(10) 0.0192(3) Uani 1 1 d .
H1A H 0.1667 0.9101 -0.1975 0.023 Uiso 1 1 calc R
H1B H 0.0591 0.9621 -0.1911 0.023 Uiso 1 1 calc R
O2 O 0.18940(9) 0.45973(8) 0.01509(8) 0.0219(2) Uani 1 1 d .
N2 N 0.16034(9) 0.83741(8) 0.06929(8) 0.0119(2) Uani 1 1 d .
C2 C 0.07930(12) 0.82573(11) -0.13571(10) 0.0160(3) Uani 1 1 d .
H2A H 0.0298 0.8381 -0.1000 0.019 Uiso 1 1 calc R
H2B H 0.0346 0.7956 -0.1943 0.019 Uiso 1 1 calc R
N3 N 0.16445(10) 0.75792(9) -0.08449(8) 0.0125(2) Uani 1 1 d .
C3 C 0.14135(13) 0.99974(11) -0.00820(10) 0.0172(3) Uani 1 1 d .
H3A H 0.0601 0.9959 -0.0360 0.021 Uiso 1 1 calc R
H3B H 0.1606 1.0673 0.0081 0.021 Uiso 1 1 calc R
N4 N 0.34822(9) 0.83395(9) 0.03599(8) 0.0121(2) Uani 1 1 d .
C4 C 0.17724(12) 0.94057(10) 0.08035(10) 0.0150(3) Uani 1 1 d .
H4A H 0.2566 0.9524 0.1129 0.018 Uiso 1 1 calc R
H4B H 0.1366 0.9641 0.1202 0.018 Uiso 1 1 calc R
N5 N -0.05848(11) 0.80363(10) 0.16900(9) 0.0215(3) Uani 1 1 d .
C5 C 0.30609(12) 0.98096(10) -0.05839(11) 0.0172(3) Uani 1 1 d .
H5A H 0.3381 1.0226 -0.0043 0.021 Uiso 1 1 calc R
H5B H 0.3184 1.0119 -0.1116 0.021 Uiso 1 1 calc R
N6 N 0.13896(10) 0.53758(9) -0.22140(8) 0.0151(3) Uani 1 1 d .
C6 C 0.36523(12) 0.88465(10) -0.04055(10) 0.0149(3) Uani 1 1 d .
H6A H 0.3377 0.8449 -0.0966 0.018 Uiso 1 1 calc R
H6B H 0.4452 0.8950 -0.0270 0.018 Uiso 1 1 calc R
N7 N 0.46226(10) 0.64833(8) 0.10322(8) 0.0126(2) Uani 1 1 d .
C7 C 0.05965(11) 0.79627(10) 0.07748(10) 0.0139(3) Uani 1 1 d .
H7A H 0.0582 0.7273 0.0633 0.017 Uiso 1 1 calc R
H7B H -0.0045 0.8261 0.0306 0.017 Uiso 1 1 calc R
C8 C 0.04631(12) 0.80790(10) 0.17036(10) 0.0149(3) Uani 1 1 d .
C9 C 0.13516(13) 0.81750(11) 0.25099(11) 0.0183(3) Uani 1 1 d .
H9 H 0.2080 0.8225 0.2494 0.022 Uiso 1 1 calc R
C10 C 0.11601(15) 0.81968(11) 0.33410(11) 0.0237(4) Uani 1 1 d .
H10 H 0.1757 0.8247 0.3903 0.028 Uiso 1 1 calc R
C11 C 0.00858(15) 0.81445(12) 0.33351(12) 0.0275(4) Uani 1 1 d .
H11 H -0.0073 0.8156 0.3892 0.033 Uiso 1 1 calc R
C12 C -0.07483(15) 0.80752(13) 0.25014(12) 0.0290(4) Uani 1 1 d .
H12 H -0.1486 0.8054 0.2500 0.035 Uiso 1 1 calc R
C13 C 0.19359(11) 0.68399(10) -0.13801(10) 0.0131(3) Uani 1 1 d .
H13A H 0.2658 0.6569 -0.1009 0.016 Uiso 1 1 calc R
H13B H 0.2028 0.7139 -0.1929 0.016 Uiso 1 1 calc R
C14 C 0.11150(11) 0.60303(10) -0.16926(9) 0.0128(3) Uani 1 1 d .
C15 C 0.01655(12) 0.59590(11) -0.14594(10) 0.0174(3) Uani 1 1 d .
H15 H -0.0002 0.6431 -0.1085 0.021 Uiso 1 1 calc R
C16 C -0.05324(13) 0.51905(12) -0.17804(11) 0.0215(3) Uani 1 1 d .
H16 H -0.1193 0.5134 -0.1640 0.026 Uiso 1 1 calc R
C17 C -0.02548(13) 0.45061(11) -0.23093(11) 0.0213(3) Uani 1 1 d .
H17 H -0.0716 0.3969 -0.2536 0.026 Uiso 1 1 calc R
C18 C 0.07132(13) 0.46271(11) -0.24982(11) 0.0189(3) Uani 1 1 d .
H18 H 0.0911 0.4150 -0.2851 0.023 Uiso 1 1 calc R
C19 C 0.44523(11) 0.81999(10) 0.11781(10) 0.0134(3) Uani 1 1 d .
H19A H 0.4212 0.8120 0.1718 0.016 Uiso 1 1 calc R
H19B H 0.4921 0.8777 0.1280 0.016 Uiso 1 1 calc R
C20 C 0.51261(11) 0.73425(10) 0.11021(9) 0.0127(3) Uani 1 1 d .
C21 C 0.61990(12) 0.74337(11) 0.10956(10) 0.0162(3) Uani 1 1 d .
H21 H 0.6525 0.8048 0.1137 0.019 Uiso 1 1 calc R
C22 C 0.67936(12) 0.66270(11) 0.10290(10) 0.0186(3) Uani 1 1 d .
H22 H 0.7527 0.6677 0.1024 0.022 Uiso 1 1 calc R
C23 C 0.62852(12) 0.57485(11) 0.09708(10) 0.0181(3) Uani 1 1 d .
H23 H 0.6668 0.5180 0.0930 0.022 Uiso 1 1 calc R
C24 C 0.52113(12) 0.57077(10) 0.09724(10) 0.0153(3) Uani 1 1 d .
H24 H 0.4872 0.5100 0.0929 0.018 Uiso 1 1 calc R
C25 C 0.30506(12) 0.63448(10) 0.21826(11) 0.0156(3) Uani 1 1 d .
C26 C 0.23911(12) 0.52660(10) 0.04687(10) 0.0153(3) Uani 1 1 d .

loop_
_atom_site_aniso_label
_atom_site_aniso_U_11
_atom_site_aniso_U_22
_atom_site_aniso_U_33
_atom_site_aniso_U_23
_atom_site_aniso_U_13
_atom_site_aniso_U_12
Ni1 0.01128(10) 0.01124(10) 0.01353(10) 0.00119(7) 0.00415(7) 0.00138(7)
P1 0.00894(17) 0.01142(18) 0.01031(18) 0.00009(14) 0.00309(14) 0.00170(13)
O1 0.0247(6) 0.0294(7) 0.0171(6) 0.0047(5) 0.0084(5) 0.0002(5)
N1 0.0153(6) 0.0190(7) 0.0162(6) 0.0002(5) 0.0064(5) 0.0037(5)
C1 0.0189(8) 0.0232(8) 0.0150(8) 0.0055(6) 0.0052(6) 0.0080(6)
O2 0.0227(6) 0.0167(6) 0.0260(6) -0.0034(5) 0.0078(5) -0.0026(5)
N2 0.0117(6) 0.0105(6) 0.0152(6) -0.0008(5) 0.0066(5) 0.0012(5)
C2 0.0127(7) 0.0215(8) 0.0117(7) 0.0010(6) 0.0013(6) 0.0059(6)
N3 0.0114(6) 0.0150(6) 0.0095(6) -0.0008(5) 0.0015(5) 0.0049(5)
C3 0.0191(8) 0.0138(7) 0.0212(8) 0.0012(6) 0.0097(6) 0.0045(6)
N4 0.0097(6) 0.0132(6) 0.0125(6) 0.0029(5) 0.0025(5) 0.0003(5)
C4 0.0176(7) 0.0125(7) 0.0163(7) -0.0027(6) 0.0075(6) 0.0017(6)
N5 0.0178(7) 0.0260(7) 0.0245(7) -0.0035(6) 0.0122(6) -0.0015(6)
C5 0.0183(8) 0.0149(7) 0.0201(8) 0.0046(6) 0.0089(6) 0.0018(6)
N6 0.0152(6) 0.0155(6) 0.0142(6) -0.0002(5) 0.0044(5) 0.0031(5)
C6 0.0137(7) 0.0155(7) 0.0170(8) 0.0033(6) 0.0068(6) 0.0014(6)
N7 0.0119(6) 0.0143(6) 0.0104(6) 0.0000(5) 0.0021(5) 0.0017(5)
C7 0.0113(7) 0.0148(7) 0.0164(7) -0.0011(6) 0.0058(6) 0.0012(5)
C8 0.0176(7) 0.0110(7) 0.0185(8) -0.0006(6) 0.0092(6) 0.0007(6)
C9 0.0196(8) 0.0171(8) 0.0189(8) -0.0027(6) 0.0075(6) -0.0034(6)
C10 0.0318(9) 0.0215(8) 0.0181(8) -0.0045(7) 0.0089(7) -0.0066(7)
C11 0.0415(11) 0.0247(9) 0.0249(9) -0.0084(7) 0.0225(8) -0.0100(8)
C12 0.0259(9) 0.0352(10) 0.0344(11) -0.0069(8) 0.0214(8) -0.0064(8)
C13 0.0111(7) 0.0167(7) 0.0120(7) -0.0025(6) 0.0045(6) 0.0007(5)
C14 0.0123(7) 0.0162(7) 0.0089(7) 0.0022(6) 0.0021(5) 0.0027(6)
C15 0.0164(7) 0.0224(8) 0.0145(7) -0.0017(6) 0.0065(6) 0.0006(6)
C16 0.0171(8) 0.0280(9) 0.0210(8) 0.0015(7) 0.0084(7) -0.0032(7)
C17 0.0232(8) 0.0176(8) 0.0215(8) 0.0004(6) 0.0052(7) -0.0056(6)
C18 0.0224(8) 0.0162(8) 0.0179(8) -0.0014(6) 0.0064(7) 0.0022(6)
C19 0.0110(7) 0.0123(7) 0.0150(7) -0.0014(6) 0.0020(6) -0.0002(5)
C20 0.0118(7) 0.0154(7) 0.0093(7) 0.0002(6) 0.0014(5) 0.0018(5)
C21 0.0120(7) 0.0192(8) 0.0156(7) 0.0003(6) 0.0021(6) -0.0008(6)
C22 0.0113(7) 0.0270(8) 0.0173(8) -0.0006(6) 0.0047(6) 0.0022(6)
C23 0.0161(7) 0.0203(8) 0.0175(8) -0.0005(6) 0.0051(6) 0.0075(6)
C24 0.0155(7) 0.0141(7) 0.0149(7) 0.0001(6) 0.0032(6) 0.0029(6)
C25 0.0114(7) 0.0136(7) 0.0195(8) 0.0036(6) 0.0021(6) 0.0009(5)
C26 0.0139(7) 0.0164(7) 0.0171(8) 0.0030(6) 0.0074(6) 0.0039(6)

loop_
_atom_type_symbol
_atom_type_description
_atom_type_scat_dispersion_real
_atom_type_scat_dispersion_imag
_atom_type_scat_source
C C 0.0033 0.0016 'International Tables Vol C Tables 4.2.6.8 and 6.1.1.4'
H H 0.0000 0.0000 'International Tables Vol C Tables 4.2.6.8 and 6.1.1.4'
N N 0.0061 0.0033 'International Tables Vol C Tables 4.2.6.8 and 6.1.1.4'
O O 0.0106 0.0060 'International Tables Vol C Tables 4.2.6.8 and 6.1.1.4'
P P 0.1023 0.0942 'International Tables Vol C Tables 4.2.6.8 and 6.1.1.4'
Ni Ni 0.3393 1.1124 'International Tables Vol C Tables 4.2.6.8 and 6.1.1.4'

loop_
_geom_angle_atom_site_label_1
_geom_angle_atom_site_label_2
_geom_angle_atom_site_label_3
_geom_angle
C25 Ni1 C26 111.14(7)
C25 Ni1 N7 108.89(6)
C26 Ni1 N7 112.94(6)
C25 Ni1 P1 112.51(5)
C26 Ni1 P1 114.23(5)
N7 Ni1 P1 96.25(3)
N2 P1 N3 103.28(6)
N2 P1 N4 102.83(6)
N3 P1 N4 105.56(6)
N2 P1 Ni1 118.80(4)
N3 P1 Ni1 118.35(5)
N4 P1 Ni1 106.32(4)
C1 N1 C5 119.45(12)
C1 N1 C3 119.45(12)
C5 N1 C3 120.50(13)
N1 C1 C2 113.22(12)
C7 N2 C4 118.71(11)
C7 N2 P1 116.62(9)
C4 N2 P1 123.69(9)
N3 C2 C1 115.15(12)
C13 N3 C2 116.37(12)
C13 N3 P1 118.20(9)
C2 N3 P1 125.20(10)
N1 C3 C4 115.51(12)
C6 N4 C19 116.73(11)
C6 N4 P1 125.13(10)
C19 N4 P1 115.92(9)
N2 C4 C3 116.20(12)
C12 N5 C8 117.16(14)
N1 C5 C6 112.26(12)
C18 N6 C14 117.24(13)
N4 C6 C5 112.01(12)
C24 N7 C20 117.25(12)
C24 N7 Ni1 119.50(10)
C20 N7 Ni1 123.24(9)
N2 C7 C8 115.29(12)
N5 C8 C9 122.59(14)
N5 C8 C7 114.51(13)
C9 C8 C7 122.82(13)
C8 C9 C10 119.02(15)
C11 C10 C9 118.81(16)
C12 C11 C10 118.27(15)
N5 C12 C11 124.11(16)
N3 C13 C14 115.46(12)
N6 C14 C15 122.58(14)
N6 C14 C13 113.96(12)
C15 C14 C13 123.47(13)
C16 C15 C14 119.00(14)
C15 C16 C17 119.08(14)
C18 C17 C16 118.07(14)
N6 C18 C17 124.01(14)
N4 C19 C20 112.67(11)
N7 C20 C21 122.08(13)
N7 C20 C19 116.20(12)
C21 C20 C19 121.72(13)
C22 C21 C20 119.97(14)
C23 C22 C21 117.96(14)
C22 C23 C24 119.20(14)
N7 C24 C23 123.54(14)
O1 C25 Ni1 175.82(13)
O2 C26 Ni1 172.49(13)

loop_
_geom_bond_atom_site_label_1
_geom_bond_atom_site_label_2
_geom_bond_distance
Ni1 C25 1.7665(16)
Ni1 C26 1.7731(15)
Ni1 N7 2.0619(12)
Ni1 P1 2.2121(4)
P1 N2 1.6837(12)
P1 N3 1.6880(12)
P1 N4 1.6919(12)
O1 C25 1.1541(18)
N1 C1 1.4380(19)
N1 C5 1.4428(18)
N1 C3 1.4445(18)
C1 C2 1.531(2)
O2 C26 1.1482(17)
N2 C7 1.4633(17)
N2 C4 1.4637(18)
C2 N3 1.4662(18)
N3 C13 1.4524(18)
C3 C4 1.534(2)
N4 C6 1.4595(18)
N4 C19 1.4619(18)
N5 C12 1.342(2)
N5 C8 1.3440(19)
C5 C6 1.5288(19)
N6 C18 1.3401(19)
N6 C14 1.3452(18)
N7 C24 1.3463(18)
N7 C20 1.3549(18)
C7 C8 1.512(2)
C8 C9 1.387(2)
C9 C10 1.389(2)
C10 C11 1.383(2)
C11 C12 1.377(2)
C13 C14 1.515(2)
C14 C15 1.390(2)
C15 C16 1.384(2)
C16 C17 1.384(2)
C17 C18 1.383(2)
C19 C20 1.5099(19)
C20 C21 1.391(2)
C21 C22 1.389(2)
C22 C23 1.383(2)
C23 C24 1.385(2)
